data_1555852
loop_
_publ_author_name
'Lanke, Veeranjaneyulu'
'Bettadapur, Kiran R.'
'Prabhu, Kandikere Ramaiah'

_publ_section_title
;
 Electronic Nature of Ketone Directing Group as a Key To Control C-2 vs
 C-4 Alkenylation of Indoles.
;
_journal_issue 21
_journal_name_full 'Organic letters'
_journal_page_first 5496
_journal_page_last 5499
_journal_paper_doi 10.1021/acs.orglett.6b02698
_journal_volume 18
_journal_year 2016
_chemical_formula_moiety 'C15 H12 F3 N O3'
_chemical_formula_sum 'C15 H12 F3 N O3'
_chemical_formula_weight 311.26
_chemical_name_systematic '(E)-methyl 3-(1-methyl-3-(2,2,2-trifluoroacetyl)-1H-indol-4-yl)acrylate'
_space_group_crystal_system monoclinic
_space_group_IT_number 9
_space_group_name_Hall 'C -2yc'
_space_group_name_H-M_alt 'C 1 c 1'
_atom_sites_solution_hydrogens geom
_atom_sites_solution_primary direct
_audit_creation_date 2015-11-24
_audit_creation_method
;
Olex2 1.2
(compiled 2015.01.26 svn.r3150 for OlexSys, GUI svn.r4998)
;
_audit_update_record
;
2015-11-24 deposited with the CCDC.
2016-03-28 downloaded from the CCDC.
;
_cell_angle_alpha 90
_cell_angle_beta 106.279(7)
_cell_angle_gamma 90
_cell_formula_units_Z 8
_cell_length_a 28.703(3)
_cell_length_b 13.0666(14)
_cell_length_c 8.1548(9)
_cell_measurement_reflns_used 5587
_cell_measurement_temperature 296(2)
_cell_measurement_theta_max 20.68
_cell_measurement_theta_min 2.60
_cell_volume 2935.8(6)
_computing_cell_refinement 'SAINT v8.27A (Bruker, 2012)'
_computing_data_reduction 'SAINT v8.27A (Bruker, 2012)'
_computing_molecular_graphics 'Olex2 (Dolomanov et al., 2009)'
_computing_publication_material 'Olex2 (Dolomanov et al., 2009)'
_computing_structure_refinement 'ShelXL (Sheldrick, 2008)'
_computing_structure_solution 'ShelXT (Sheldrick, 2015)'
_diffrn_ambient_temperature 296.15
_diffrn_measured_fraction_theta_full 0.885
_diffrn_measured_fraction_theta_max 0.892
_diffrn_measurement_device_type 'Bruker APEX-II CCD'
_diffrn_measurement_method '\f and \w scans'
_diffrn_radiation_monochromator graphite
_diffrn_radiation_type MoK\a
_diffrn_radiation_wavelength 0.71073
_diffrn_reflns_av_R_equivalents 0.0663
_diffrn_reflns_av_unetI/netI 0.0687
_diffrn_reflns_Laue_measured_fraction_full 0.885
_diffrn_reflns_Laue_measured_fraction_max 0.892
_diffrn_reflns_limit_h_max 35
_diffrn_reflns_limit_h_min -35
_diffrn_reflns_limit_k_max 16
_diffrn_reflns_limit_k_min -16
_diffrn_reflns_limit_l_max 10
_diffrn_reflns_limit_l_min -10
_diffrn_reflns_number 18287
_diffrn_reflns_point_group_measured_fraction_full 0.872
_diffrn_reflns_point_group_measured_fraction_max 0.879
_diffrn_reflns_theta_full 25.242
_diffrn_reflns_theta_max 26.000
_diffrn_reflns_theta_min 1.478
_diffrn_standards_number 0
_exptl_absorpt_coefficient_mu 0.123
_exptl_absorpt_correction_T_max 0.7461
_exptl_absorpt_correction_T_min 0.5783
_exptl_absorpt_correction_type multi-scan
_exptl_absorpt_process_details
;
SADABS-2012/1 (Bruker,2012) was used for absorption correction.
wR2(int) was 0.1571 before and 0.0951 after correction.
The Ratio of minimum to maximum transmission is 0.7751.
The \l/2 correction factor is 0.0015.
;
_exptl_crystal_colour yellow
_exptl_crystal_colour_primary colourless
_exptl_crystal_density_diffrn 1.408
_exptl_crystal_description block
_exptl_crystal_F_000 1280
_exptl_crystal_size_max 0.15
_exptl_crystal_size_mid 0.14
_exptl_crystal_size_min 0.1
_refine_diff_density_max 0.524
_refine_diff_density_min -0.417
_refine_diff_density_rms 0.146
_refine_ls_abs_structure_details
;
 Flack x determined using 1093 quotients [(I+)-(I-)]/[(I+)+(I-)]
 (Parsons, Flack and Wagner, Acta Cryst. B69 (2013) 249-259).
;
_refine_ls_abs_structure_Flack 0.1(6)
_refine_ls_extinction_coef 0.031(7)
_refine_ls_extinction_expression Fc^*^=kFc[1+0.001xFc^2^\l^3^/sin(2\q)]^-1/4^
_refine_ls_extinction_method 'SHELXL-2014/7 (Sheldrick 2014'
_refine_ls_goodness_of_fit_ref 1.220
_refine_ls_hydrogen_treatment constr
_refine_ls_matrix_type full
_refine_ls_number_parameters 402
_refine_ls_number_reflns 5048
_refine_ls_number_restraints 2
_refine_ls_restrained_S_all 1.219
_refine_ls_R_factor_all 0.1606
_refine_ls_R_factor_gt 0.1282
_refine_ls_shift/su_max 0.000
_refine_ls_shift/su_mean 0.000
_refine_ls_structure_factor_coef Fsqd
_refine_ls_weighting_details 'w=1/[\s^2^(Fo^2^)+(0.2000P)^2^] where P=(Fo^2^+2Fc^2^)/3'
_refine_ls_weighting_scheme calc
_refine_ls_wR_factor_gt 0.3334
_refine_ls_wR_factor_ref 0.3520
_reflns_Friedel_coverage 0.970
_reflns_Friedel_fraction_full 0.859
_reflns_Friedel_fraction_max 0.867
_reflns_number_gt 3037
_reflns_number_total 5048
_reflns_threshold_expression 'I > 2\s(I)'
_cod_data_source_file ol6b02698_si_002.cif
_cod_data_source_block cc
_cod_original_cell_volume 2935.9(6)
_cod_database_code 1555852
_shelx_space_group_comment
;
The symmetry employed for this shelxl refinement is uniquely defined
by the following loop, which should always be used as a source of
symmetry information in preference to the above space-group names.
They are only intended as comments.
;
_olex2_refinement_description
;
1. Fixed Uiso
 At 1.2 times of:
  All C(H) groups
 At 1.5 times of:
  All C(H,H,H) groups
2.a Aromatic/amide H refined with riding coordinates:
 C21(H21), C18(H18), C20(H20), C3(H3), C11(H11), C2(H2), C17(H17), C5(H5),
 C22(H22), C26(H26), C7(H7), C6(H6)
2.b Idealised Me refined as rotating group:
 C12(H12A,H12B,H12C), C15(H15A,H15B,H15C), C27(H27A,H27B,H27C), C30(H30A,H30B,
 H30C)
;
_shelx_shelxl_version_number 2014/7
_olex2_submission_special_instructions 'No special instructions were received'

loop_
_space_group_symop_operation_xyz
'x, y, z'
'x, -y, z+1/2'
'x+1/2, y+1/2, z'
'x+1/2, -y+1/2, z+1/2'

loop_
_atom_site_label
_atom_site_type_symbol
_atom_site_fract_x
_atom_site_fract_y
_atom_site_fract_z
_atom_site_U_iso_or_equiv
_atom_site_adp_type
_atom_site_occupancy
_atom_site_site_symmetry_order
_atom_site_calc_flag
_atom_site_refinement_flags_posn
F3 F 0.3635(4) 0.7704(6) 0.3202(14) 0.091(3) Uani 1 1 d .
O6 O 0.5749(5) 0.7621(9) 0.5056(19) 0.096(3) Uani 1 1 d .
C16 C 0.4622(5) 0.9604(9) 0.2146(19) 0.063(3) Uani 1 1 d .
F2 F 0.3250(5) 0.7297(8) 0.0676(13) 0.105(3) Uani 1 1 d .
F4 F 0.6218(6) 0.5958(9) 0.582(3) 0.148(6) Uani 1 1 d .
C21 C 0.6204(5) 1.1897(11) 0.639(2) 0.074(3) Uani 1 1 d .
H21 H 0.6194 1.2608 0.6361 0.088 Uiso 1 1 calc R
C19 C 0.5817(5) 1.0277(9) 0.5188(16) 0.059(3) Uani 1 1 d .
F1 F 0.2932(4) 0.7099(9) 0.2730(16) 0.108(3) Uani 1 1 d .
O5 O 0.4219(4) 1.0204(8) 0.1487(19) 0.102(4) Uani 1 1 d .
O1 O 0.3268(4) 0.5327(7) 0.3087(15) 0.077(3) Uani 1 1 d .
C18 C 0.5415(5) 0.9791(11) 0.400(2) 0.072(3) Uani 1 1 d .
H18 H 0.5472 0.9128 0.3688 0.087 Uiso 1 1 calc R
O4 O 0.4626(6) 0.8753(9) 0.166(3) 0.131(7) Uani 1 1 d .
C20 C 0.5818(5) 1.1328(11) 0.522(2) 0.077(4) Uani 1 1 d .
H20 H 0.5564 1.1683 0.4478 0.093 Uiso 1 1 calc R
C24 C 0.6225(4) 0.9754(8) 0.6361(15) 0.053(3) Uani 1 1 d .
C12 C 0.5106(5) 0.6476(11) 0.144(3) 0.081(4) Uani 1 1 d .
H12A H 0.5012 0.6956 0.0514 0.121 Uiso 1 1 calc GR
H12B H 0.5333 0.5996 0.1215 0.121 Uiso 1 1 calc GR
H12C H 0.5253 0.6836 0.2482 0.121 Uiso 1 1 calc GR
C3 C 0.3579(6) 0.3285(10) 0.215(2) 0.078(4) Uani 1 1 d .
H3 H 0.3385 0.3789 0.2428 0.093 Uiso 1 1 calc R
F6 F 0.6871(5) 0.6758(9) 0.644(3) 0.161(8) Uani 1 1 d .
N1 N 0.6923(4) 0.9716(9) 0.8449(16) 0.070(3) Uani 1 1 d .
N2 N 0.4677(3) 0.5930(7) 0.1603(13) 0.058(2) Uani 1 1 d .
C28 C 0.6147(5) 0.7760(9) 0.6059(18) 0.065(3) Uani 1 1 d .
C25 C 0.6362(4) 0.8690(12) 0.6738(16) 0.067(3) Uani 1 1 d .
O3 O 0.2858(5) 0.1088(9) 0.216(3) 0.122(6) Uani 1 1 d .
C1 C 0.2913(6) 0.2089(11) 0.201(2) 0.078(4) Uani 1 1 d .
C13 C 0.3515(4) 0.5924(10) 0.2512(15) 0.061(3) Uani 1 1 d .
C9 C 0.4198(4) 0.4670(10) 0.1957(16) 0.064(3) Uani 1 1 d .
F5 F 0.6509(8) 0.6516(13) 0.822(3) 0.170(7) Uani 1 1 d .
O2 O 0.2603(6) 0.2639(10) 0.191(3) 0.137(7) Uani 1 1 d .
C11 C 0.4275(4) 0.6404(9) 0.1805(17) 0.060(3) Uani 1 1 d .
H11 H 0.4225 0.7108 0.1756 0.072 Uiso 1 1 calc R
C29 C 0.6438(9) 0.6760(17) 0.658(3) 0.116(7) Uani 1 1 d .
C2 C 0.3409(5) 0.2341(9) 0.1984(18) 0.064(3) Uani 1 1 d .
H2 H 0.3612 0.1814 0.1841 0.077 Uiso 1 1 calc R
C23 C 0.6572(4) 1.0365(9) 0.7417(16) 0.062(3) Uani 1 1 d .
C15 C 0.3807(6) 0.9733(11) 0.023(3) 0.093(5) Uani 1 1 d .
H15A H 0.3904 0.9538 -0.0759 0.139 Uiso 1 1 calc GR
H15B H 0.3545 1.0215 -0.0091 0.139 Uiso 1 1 calc GR
H15C H 0.3703 0.9139 0.0723 0.139 Uiso 1 1 calc GR
C14 C 0.3326(7) 0.7026(11) 0.224(2) 0.083(5) Uani 1 1 d .
C17 C 0.4995(6) 1.0129(13) 0.332(2) 0.083(4) Uani 1 1 d .
H17 H 0.4927 1.0787 0.3618 0.100 Uiso 1 1 calc R
C4 C 0.4026(5) 0.3592(10) 0.1949(17) 0.063(3) Uani 1 1 d .
C27 C 0.7361(5) 1.0010(15) 0.9791(19) 0.083(4) Uani 1 1 d .
H27A H 0.7571 1.0399 0.9298 0.125 Uiso 1 1 calc GR
H27B H 0.7527 0.9405 1.0320 0.125 Uiso 1 1 calc GR
H27C H 0.7271 1.0417 1.0634 0.125 Uiso 1 1 calc GR
C5 C 0.4364(5) 0.2894(11) 0.168(2) 0.077(4) Uani 1 1 d .
H5 H 0.4284 0.2202 0.1624 0.092 Uiso 1 1 calc R
C22 C 0.6575(6) 1.1423(11) 0.750(2) 0.075(4) Uani 1 1 d .
H22 H 0.6818 1.1783 0.8283 0.091 Uiso 1 1 calc R
C26 C 0.6801(5) 0.8731(12) 0.810(2) 0.075(3) Uani 1 1 d .
H26 H 0.6974 0.8169 0.8647 0.090 Uiso 1 1 calc R
C7 C 0.4960(5) 0.4137(9) 0.1408(19) 0.066(3) Uani 1 1 d .
H7 H 0.5255 0.4306 0.1212 0.079 Uiso 1 1 calc R
C10 C 0.3947(5) 0.5679(11) 0.2098(16) 0.065(3) Uani 1 1 d .
C8 C 0.4630(4) 0.4903(9) 0.1624(16) 0.055(2) Uani 1 1 d .
C6 C 0.4830(6) 0.3180(14) 0.150(2) 0.086(4) Uani 1 1 d .
H6 H 0.5048 0.2665 0.1442 0.103 Uiso 1 1 calc R
C30 C 0.2423(10) 0.0704(19) 0.227(4) 0.136(9) Uani 1 1 d .
H30A H 0.2325 0.0148 0.1477 0.203 Uiso 1 1 calc GR
H30B H 0.2182 0.1234 0.1997 0.203 Uiso 1 1 calc GR
H30C H 0.2458 0.0463 0.3408 0.203 Uiso 1 1 calc GR

loop_
_atom_site_aniso_label
_atom_site_aniso_U_11
_atom_site_aniso_U_22
_atom_site_aniso_U_33
_atom_site_aniso_U_23
_atom_site_aniso_U_13
_atom_site_aniso_U_12
F3 0.100(6) 0.061(4) 0.107(6) -0.012(4) 0.019(5) 0.003(4)
O6 0.082(7) 0.075(6) 0.117(9) 0.003(6) 0.005(7) -0.005(5)
C16 0.057(6) 0.054(7) 0.081(8) -0.009(6) 0.024(6) -0.007(5)
F2 0.143(10) 0.096(6) 0.073(5) 0.007(5) 0.023(6) 0.013(6)
F4 0.119(9) 0.080(7) 0.223(18) -0.018(9) 0.012(11) 0.025(6)
C21 0.060(7) 0.074(8) 0.077(8) -0.004(7) 0.002(6) -0.007(7)
C19 0.065(6) 0.059(6) 0.060(6) -0.006(5) 0.028(6) -0.004(5)
F1 0.084(6) 0.110(7) 0.138(9) -0.004(6) 0.043(7) 0.025(5)
O5 0.087(7) 0.065(6) 0.119(9) -0.019(6) -0.026(7) 0.000(5)
O1 0.072(6) 0.070(6) 0.092(7) -0.004(5) 0.027(6) -0.013(4)
C18 0.068(8) 0.072(8) 0.079(9) -0.007(7) 0.025(7) -0.001(6)
O4 0.103(9) 0.063(6) 0.24(2) -0.016(9) 0.064(12) -0.005(7)
C20 0.064(7) 0.070(8) 0.097(10) 0.010(7) 0.019(7) 0.019(6)
C24 0.042(5) 0.062(6) 0.059(6) 0.001(5) 0.018(5) -0.008(5)
C12 0.051(7) 0.071(8) 0.127(13) -0.001(8) 0.035(8) -0.024(6)
C3 0.093(10) 0.050(7) 0.091(10) -0.006(6) 0.029(9) -0.004(6)
F6 0.088(7) 0.087(7) 0.31(2) -0.011(10) 0.050(11) 0.035(6)
N1 0.052(5) 0.079(8) 0.089(8) -0.001(5) 0.034(6) 0.000(5)
N2 0.038(4) 0.060(5) 0.072(6) 0.004(5) 0.010(4) -0.005(4)
C28 0.051(6) 0.064(7) 0.074(8) 0.007(6) 0.010(7) -0.006(5)
C25 0.046(6) 0.106(10) 0.050(6) -0.009(6) 0.012(5) 0.002(6)
O3 0.091(8) 0.070(6) 0.222(18) 0.022(8) 0.072(11) -0.028(6)
C1 0.088(10) 0.061(8) 0.080(9) 0.009(6) 0.017(8) -0.023(8)
C13 0.055(6) 0.067(7) 0.056(6) -0.007(5) 0.008(5) 0.002(5)
C9 0.052(6) 0.088(9) 0.053(6) 0.006(6) 0.017(5) -0.009(6)
F5 0.221(19) 0.126(10) 0.150(13) 0.056(10) 0.029(13) 0.058(11)
O2 0.102(10) 0.073(7) 0.26(2) 0.022(9) 0.094(14) 0.010(7)
C11 0.047(5) 0.056(6) 0.079(8) -0.012(6) 0.019(6) -0.001(5)
C29 0.118(16) 0.099(15) 0.108(14) 0.017(12) -0.004(12) 0.060(13)
C2 0.068(7) 0.047(6) 0.072(7) -0.009(5) 0.011(6) -0.010(5)
C23 0.041(5) 0.085(8) 0.062(6) -0.018(6) 0.019(5) -0.005(6)
C15 0.065(8) 0.067(8) 0.112(13) 0.001(8) -0.030(9) 0.001(6)
C14 0.122(13) 0.060(8) 0.075(10) 0.004(7) 0.041(10) 0.013(8)
C17 0.071(9) 0.083(9) 0.093(10) -0.006(8) 0.018(8) 0.020(8)
C4 0.060(6) 0.065(7) 0.062(7) 0.003(5) 0.013(6) 0.007(6)
C27 0.076(9) 0.108(11) 0.066(8) -0.021(8) 0.019(7) -0.035(9)
C5 0.068(8) 0.064(8) 0.104(10) 0.033(7) 0.033(8) 0.022(6)
C22 0.079(8) 0.069(8) 0.082(8) -0.030(7) 0.029(8) -0.005(7)
C26 0.071(8) 0.079(9) 0.073(8) -0.007(7) 0.020(7) 0.007(7)
C7 0.054(6) 0.057(7) 0.083(8) 0.014(6) 0.012(6) 0.005(5)
C10 0.071(7) 0.071(8) 0.056(6) -0.002(6) 0.023(6) -0.010(6)
C8 0.033(4) 0.055(6) 0.064(6) -0.003(5) -0.008(5) -0.004(4)
C6 0.063(8) 0.099(11) 0.100(11) -0.002(9) 0.028(8) -0.002(8)
C30 0.127(17) 0.094(13) 0.19(3) -0.012(15) 0.058(19) -0.057(13)

loop_
_atom_type_symbol
_atom_type_description
_atom_type_scat_dispersion_real
_atom_type_scat_dispersion_imag
_atom_type_scat_source
C C 0.0033 0.0016 'International Tables Vol C Tables 4.2.6.8 and 6.1.1.4'
H H 0.0000 0.0000 'International Tables Vol C Tables 4.2.6.8 and 6.1.1.4'
F F 0.0171 0.0103 'International Tables Vol C Tables 4.2.6.8 and 6.1.1.4'
N N 0.0061 0.0033 'International Tables Vol C Tables 4.2.6.8 and 6.1.1.4'
O O 0.0106 0.0060 'International Tables Vol C Tables 4.2.6.8 and 6.1.1.4'

loop_
_geom_angle_atom_site_label_1
_geom_angle_atom_site_label_2
_geom_angle_atom_site_label_3
_geom_angle
O5 C16 C17 112.8(11)
O4 C16 O5 119.5(16)
O4 C16 C17 127.7(16)
C20 C21 H21 119.2
C22 C21 H21 119.2
C22 C21 C20 121.7(14)
C18 C19 C24 125.7(11)
C20 C19 C18 117.0(13)
C20 C19 C24 117.4(13)
C16 O5 C15 117.3(11)
C19 C18 H18 115.3
C17 C18 C19 129.4(14)
C17 C18 H18 115.3
C21 C20 H20 119.2
C19 C20 C21 121.5(14)
C19 C20 H20 119.2
C25 C24 C19 135.0(11)
C23 C24 C19 116.5(10)
C23 C24 C25 108.4(11)
H12A C12 H12B 109.5
H12A C12 H12C 109.5
H12B C12 H12C 109.5
N2 C12 H12A 109.5
N2 C12 H12B 109.5
N2 C12 H12C 109.5
C2 C3 H3 117.2
C2 C3 C4 125.5(13)
C4 C3 H3 117.2
C23 N1 C27 127.7(12)
C26 N1 C23 110.4(12)
C26 N1 C27 121.8(14)
C11 N2 C12 123.6(10)
C8 N2 C12 125.2(10)
C8 N2 C11 111.1(9)
O6 C28 C25 128.3(13)
O6 C28 C29 113.1(15)
C25 C28 C29 118.6(14)
C28 C25 C24 132.9(12)
C28 C25 C26 122.3(14)
C26 C25 C24 104.9(13)
C1 O3 C30 120.0(18)
O3 C1 C2 111.3(15)
O2 C1 O3 121.5(15)
O2 C1 C2 127.2(13)
O1 C13 C14 115.7(11)
O1 C13 C10 125.8(12)
C10 C13 C14 118.5(12)
C4 C9 C10 130.9(10)
C8 C9 C4 121.5(11)
C8 C9 C10 107.2(10)
N2 C11 H11 124.9
N2 C11 C10 110.3(11)
C10 C11 H11 124.9
F4 C29 C28 113.6(17)
F4 C29 F5 102(2)
F6 C29 F4 108.0(18)
F6 C29 C28 116(2)
F6 C29 F5 102(2)
F5 C29 C28 113.5(18)
C3 C2 C1 122.7(13)
C3 C2 H2 118.7
C1 C2 H2 118.7
C24 C23 N1 107.4(10)
C24 C23 C22 127.2(13)
C22 C23 N1 125.4(12)
O5 C15 H15A 109.5
O5 C15 H15B 109.5
O5 C15 H15C 109.5
H15A C15 H15B 109.5
H15A C15 H15C 109.5
H15B C15 H15C 109.5
F3 C14 C13 112.8(15)
F2 C14 F3 107.5(13)
F2 C14 F1 111.3(17)
F2 C14 C13 111.0(11)
F1 C14 F3 105.1(12)
F1 C14 C13 109.0(12)
C16 C17 H17 117.1
C18 C17 C16 125.8(15)
C18 C17 H17 117.1
C3 C4 C9 125.8(11)
C5 C4 C3 122.2(13)
C5 C4 C9 112.0(11)
N1 C27 H27A 109.5
N1 C27 H27B 109.5
N1 C27 H27C 109.5
H27A C27 H27B 109.5
H27A C27 H27C 109.5
H27B C27 H27C 109.5
C4 C5 H5 118.1
C4 C5 C6 123.7(14)
C6 C5 H5 118.1
C21 C22 C23 115.7(15)
C21 C22 H22 122.2
C23 C22 H22 122.2
N1 C26 C25 108.8(14)
N1 C26 H26 125.6
C25 C26 H26 125.6
C8 C7 H7 121.6
C6 C7 H7 121.6
C6 C7 C8 116.9(12)
C13 C10 C9 133.0(11)
C11 C10 C13 124.4(12)
C11 C10 C9 102.5(10)
N2 C8 C9 108.7(10)
N2 C8 C7 128.7(10)
C9 C8 C7 122.5(11)
C5 C6 H6 118.6
C7 C6 C5 122.9(14)
C7 C6 H6 118.6
O3 C30 H30A 109.5
O3 C30 H30B 109.5
O3 C30 H30C 109.5
H30A C30 H30B 109.5
H30A C30 H30C 109.5
H30B C30 H30C 109.5

loop_
_geom_bond_atom_site_label_1
_geom_bond_atom_site_label_2
_geom_bond_distance
F3 C14 1.34(2)
O6 C28 1.218(19)
C16 O5 1.377(19)
C16 O4 1.181(17)
C16 C17 1.40(2)
F2 C14 1.282(19)
F4 C29 1.29(3)
C21 H21 0.9300
C21 C20 1.45(2)
C21 C22 1.34(2)
C19 C18 1.43(2)
C19 C20 1.374(19)
C19 C24 1.457(19)
F1 C14 1.30(2)
O5 C15 1.464(18)
O1 C13 1.231(15)
C18 H18 0.9300
C18 C17 1.26(2)
C20 H20 0.9300
C24 C25 1.45(2)
C24 C23 1.374(17)
C12 H12A 0.9600
C12 H12B 0.9600
C12 H12C 0.9600
C12 N2 1.460(14)
C3 H3 0.9300
C3 C2 1.319(19)
C3 C4 1.40(2)
F6 C29 1.28(3)
N1 C23 1.403(18)
N1 C27 1.467(19)
N1 C26 1.34(2)
N2 C11 1.360(15)
N2 C8 1.350(16)
C28 C25 1.41(2)
C28 C29 1.55(2)
C25 C26 1.43(2)
O3 C1 1.327(18)
O3 C30 1.37(2)
C1 O2 1.13(2)
C1 C2 1.47(2)
C13 C14 1.53(2)
C13 C10 1.410(17)
C9 C4 1.492(19)
C9 C10 1.52(2)
C9 C8 1.377(16)
F5 C29 1.33(3)
C11 H11 0.9300
C11 C10 1.403(17)
C2 H2 0.9300
C23 C22 1.39(2)
C15 H15A 0.9600
C15 H15B 0.9600
C15 H15C 0.9600
C17 H17 0.9300
C4 C5 1.393(18)
C27 H27A 0.9600
C27 H27B 0.9600
C27 H27C 0.9600
C5 H5 0.9300
C5 C6 1.44(2)
C22 H22 0.9300
C26 H26 0.9300
C7 H7 0.9300
C7 C8 1.421(18)
C7 C6 1.31(2)
C6 H6 0.9300
C30 H30A 0.9600
C30 H30B 0.9600
C30 H30C 0.9600
